data_1546088
loop_
_publ_author_name
'Sheng, Wanle'
'Zheng, Yu-Qing'
'Wu, Qinghua'
'Wu, Yayang'
'Yu, Changjiang'
'Jiao, Lijuan'
'Hao, Erhong'
'Wang, Jie-Yu'
'Pei, Jian'

_publ_section_title
;
 Synthesis, Properties, and Semiconducting Characteristics of BF2
 Complexes of \b,\b-Bisphenanthrene-Fused Azadipyrromethenes.
;
_journal_issue 11
_journal_name_full 'Organic letters'
_journal_page_first 2893
_journal_page_last 2896
_journal_paper_doi 10.1021/acs.orglett.7b01133
_journal_volume 19
_journal_year 2017
_chemical_formula_moiety 'C53 H43 B Cl3 F2 N3 O8'
_chemical_formula_sum 'C53 H43 B Cl3 F2 N3 O8'
_chemical_formula_weight 1005.06
_chemical_name_systematic
; 
 ? 
;
_space_group_IT_number 2
_symmetry_cell_setting triclinic
_symmetry_space_group_name_Hall '-P 1'
_symmetry_space_group_name_H-M 'P -1'
_atom_sites_solution_hydrogens geom
_atom_sites_solution_primary direct
_atom_sites_solution_secondary difmap
_audit_creation_method SHELXL-97
_cell_angle_alpha 114.140(3)
_cell_angle_beta 92.762(3)
_cell_angle_gamma 92.985(3)
_cell_formula_units_Z 2
_cell_length_a 8.332(2)
_cell_length_b 16.762(4)
_cell_length_c 18.465(5)
_cell_measurement_reflns_used 9503
_cell_measurement_temperature 293(2)
_cell_measurement_theta_max 27.89
_cell_measurement_theta_min 2.42
_cell_volume 2343.3(10)
_computing_cell_refinement 'Bruker SMART'
_computing_data_collection 'Bruker SMART'
_computing_data_reduction 'Bruker SMART'
_computing_molecular_graphics 'Bruker SHELXTL'
_computing_publication_material 'Bruker SHELXTL'
_computing_structure_refinement 'SHELXL-97 (Sheldrick, 1997)'
_computing_structure_solution 'SHELXS-97 (Sheldrick, 1990)'
_diffrn_ambient_temperature 293(2)
_diffrn_measured_fraction_theta_full 0.998
_diffrn_measured_fraction_theta_max 0.998
_diffrn_measurement_device_type 'CCD area detector'
_diffrn_measurement_method 'phi and omega scans'
_diffrn_radiation_monochromator graphite
_diffrn_radiation_source 'fine-focus sealed tube'
_diffrn_radiation_type MoK\a
_diffrn_radiation_wavelength 0.71073
_diffrn_reflns_av_R_equivalents 0.0241
_diffrn_reflns_av_sigmaI/netI 0.0278
_diffrn_reflns_limit_h_max 9
_diffrn_reflns_limit_h_min -9
_diffrn_reflns_limit_k_max 19
_diffrn_reflns_limit_k_min -19
_diffrn_reflns_limit_l_max 21
_diffrn_reflns_limit_l_min -21
_diffrn_reflns_number 22794
_diffrn_reflns_theta_full 25.00
_diffrn_reflns_theta_max 25.00
_diffrn_reflns_theta_min 1.21
_exptl_absorpt_coefficient_mu 0.264
_exptl_absorpt_correction_T_max 0.9539
_exptl_absorpt_correction_T_min 0.9490
_exptl_absorpt_correction_type multi-scan
_exptl_absorpt_process_details SADABS
_exptl_crystal_colour colorless
_exptl_crystal_density_diffrn 1.424
_exptl_crystal_density_method 'not measured'
_exptl_crystal_description block
_exptl_crystal_F_000 1040
_exptl_crystal_size_max 0.20
_exptl_crystal_size_mid 0.20
_exptl_crystal_size_min 0.18
_refine_diff_density_max 0.780
_refine_diff_density_min -0.740
_refine_diff_density_rms 0.056
_refine_ls_extinction_method none
_refine_ls_goodness_of_fit_ref 1.063
_refine_ls_hydrogen_treatment mixed
_refine_ls_matrix_type full
_refine_ls_number_parameters 639
_refine_ls_number_reflns 8218
_refine_ls_number_restraints 25
_refine_ls_restrained_S_all 1.069
_refine_ls_R_factor_all 0.0860
_refine_ls_R_factor_gt 0.0665
_refine_ls_shift/su_max 0.000
_refine_ls_shift/su_mean 0.000
_refine_ls_structure_factor_coef Fsqd
_refine_ls_weighting_details 'calc w=1/[\s^2^(Fo^2^)+(0.0978P)^2^+1.8978P] where P=(Fo^2^+2Fc^2^)/3'
_refine_ls_weighting_scheme calc
_refine_ls_wR_factor_gt 0.1817
_refine_ls_wR_factor_ref 0.1999
_reflns_number_gt 6107
_reflns_number_total 8218
_reflns_threshold_expression >2sigma(I)
_cod_data_source_file ol7b01133_si_002.cif
_cod_data_source_block 151024a_0m
_cod_depositor_comments
;
The following automatic conversions were performed:

'_symmetry_cell_setting' value 'Triclinic' changed to 'triclinic'
according to
/home/data/users/saulius/crontab/automatic-downloads/rss-feeds/ACS/lib/dictionaries/cif_core.dic
dictionary named 'cif_core.dic' version 2.4.2 from 2011-04-26.

Automatic conversion script
Id: cif_fix_values 4973 2017-02-22 13:04:09Z antanas 

 Adding full bibliography for 1546088--1546089.cif.
;
_cod_original_sg_symbol_Hall -P1
_cod_original_sg_symbol_H-M P-1
_cod_database_code 1546088

loop_
_symmetry_equiv_pos_as_xyz
'x, y, z'
'-x, -y, -z'

loop_
_atom_site_label
_atom_site_type_symbol
_atom_site_fract_x
_atom_site_fract_y
_atom_site_fract_z
_atom_site_U_iso_or_equiv
_atom_site_adp_type
_atom_site_occupancy
_atom_site_symmetry_multiplicity
_atom_site_calc_flag
_atom_site_refinement_flags
_atom_site_disorder_assembly
_atom_site_disorder_group
B1 B 0.9306(4) 0.6947(2) 0.27956(18) 0.0357(7) Uani 1 1 d . A 4
C1 C 0.9980(3) 0.78467(17) 0.43745(16) 0.0362(6) Uani 1 1 d . A 4
C2 C 0.9711(3) 0.76780(17) 0.50559(15) 0.0357(6) Uani 1 1 d . A 4
C3 C 0.8957(3) 0.68291(17) 0.47930(15) 0.0353(6) Uani 1 1 d . A 4
C4 C 0.8694(3) 0.65210(17) 0.39503(15) 0.0346(6) Uani 1 1 d . A 4
C5 C 0.7868(3) 0.55048(17) 0.26923(15) 0.0353(6) Uani 1 1 d . A 4
C6 C 0.7134(3) 0.46841(17) 0.21236(16) 0.0365(6) Uani 1 1 d . A 4
C7 C 0.7162(3) 0.47298(17) 0.13846(15) 0.0352(6) Uani 1 1 d . A 4
C8 C 0.8002(3) 0.55492(17) 0.15101(15) 0.0352(6) Uani 1 1 d . A 4
C9 C 1.4216(5) 1.1531(2) 0.5417(2) 0.0665(10) Uani 1 1 d . A 4
H9A H 1.3392 1.1748 0.5780 0.100 Uiso 1 1 calc R A 4
H9B H 1.4776 1.2011 0.5355 0.100 Uiso 1 1 calc R A 4
H9C H 1.4963 1.1245 0.5625 0.100 Uiso 1 1 calc R A 4
C10 C 1.2660(4) 1.01793(19) 0.46333(19) 0.0474(7) Uani 1 1 d . A 4
C11 C 1.2437(4) 0.99974(19) 0.52811(18) 0.0459(7) Uani 1 1 d . A 4
H11 H 1.2893 1.0391 0.5777 0.055 Uiso 1 1 calc R A 4
C12 C 1.1995(4) 0.9605(2) 0.38778(19) 0.0523(8) Uani 1 1 d . A 4
H12 H 1.2141 0.9730 0.3438 0.063 Uiso 1 1 calc R A 4
C13 C 1.1126(4) 0.88560(19) 0.37956(18) 0.0476(7) Uani 1 1 d . A 4
H13 H 1.0682 0.8475 0.3292 0.057 Uiso 1 1 calc R A 4
C14 C 1.1537(3) 0.92327(17) 0.52213(16) 0.0386(6) Uani 1 1 d . A 4
C15 C 1.0876(3) 0.86369(17) 0.44464(16) 0.0379(6) Uani 1 1 d . A 4
C16 C 1.3496(8) 1.0899(3) 0.7609(2) 0.111(2) Uani 1 1 d . A 4
H16A H 1.2611 1.1142 0.7920 0.166 Uiso 1 1 calc R A 4
H16B H 1.4184 1.1363 0.7584 0.166 Uiso 1 1 calc R A 4
H16C H 1.4099 1.0587 0.7851 0.166 Uiso 1 1 calc R A 4
C17 C 0.8746(5) 0.8036(3) 0.7895(2) 0.0758(11) Uani 1 1 d . A 4
H17A H 0.7692 0.8044 0.7664 0.114 Uiso 1 1 calc R A 4
H17B H 0.8659 0.8041 0.8413 0.114 Uiso 1 1 calc R A 4
H17C H 0.9228 0.7516 0.7561 0.114 Uiso 1 1 calc R A 4
C18 C 1.1236(4) 0.9537(2) 0.73788(18) 0.0549(8) Uani 1 1 d . A 4
H18 H 1.1602 0.9932 0.7891 0.066 Uiso 1 1 calc R A 4
C19 C 1.0158(4) 0.8834(2) 0.72717(17) 0.0475(7) Uani 1 1 d . A 4
C20 C 1.1771(4) 0.96576(19) 0.67340(18) 0.0515(8) Uani 1 1 d . A 4
C21 C 0.9641(4) 0.82345(19) 0.65195(16) 0.0431(7) Uani 1 1 d . A 4
H21 H 0.8924 0.7760 0.6450 0.052 Uiso 1 1 calc R A 4
C22 C 1.1211(3) 0.90787(17) 0.59336(16) 0.0398(6) Uani 1 1 d . A 4
C23 C 1.0198(3) 0.83384(17) 0.58527(16) 0.0379(6) Uani 1 1 d . A 4
C24 C 0.7025(4) 0.3757(2) 0.5951(2) 0.0620(9) Uani 1 1 d . A 4
H24A H 0.5964 0.3955 0.6051 0.093 Uiso 1 1 calc R A 4
H24B H 0.7222 0.3364 0.6199 0.093 Uiso 1 1 calc R A 4
H24C H 0.7103 0.3457 0.5387 0.093 Uiso 1 1 calc R A 4
C25 C 0.8273(4) 0.50505(19) 0.58991(16) 0.0416(7) Uani 1 1 d . A 4
C26 C 0.7100(3) 0.5070(2) 0.53498(17) 0.0449(7) Uani 1 1 d . A 4
H26 H 0.6182 0.4683 0.5206 0.054 Uiso 1 1 calc R A 4
C27 C 0.9646(4) 0.56242(19) 0.60999(16) 0.0422(7) Uani 1 1 d . A 4
H27 H 1.0438 0.5612 0.6467 0.051 Uiso 1 1 calc R A 4
C28 C 0.7304(3) 0.56721(19) 0.50139(17) 0.0417(7) Uani 1 1 d . A 4
H28 H 0.6507 0.5684 0.4649 0.050 Uiso 1 1 calc R A 4
C29 C 0.9841(3) 0.62103(18) 0.57586(15) 0.0388(6) Uani 1 1 d . A 4
H29 H 1.0774 0.6586 0.5895 0.047 Uiso 1 1 calc R A 4
C30 C 0.8666(3) 0.62555(17) 0.52089(15) 0.0353(6) Uani 1 1 d . A 4
C31 C 0.5084(6) 0.1901(4) 0.3619(3) 0.0965(16) Uani 1 1 d . A 4
H31A H 0.5872 0.2220 0.4054 0.145 Uiso 1 1 calc R A 4
H31B H 0.4830 0.1328 0.3602 0.145 Uiso 1 1 calc R A 4
H31C H 0.4126 0.2211 0.3693 0.145 Uiso 1 1 calc R A 4
C32 C 0.5966(5) 0.2561(2) 0.2769(2) 0.0604(9) Uani 1 1 d U A 4
C33 C 0.5282(5) 0.3341(3) 0.3150(2) 0.0654(10) Uani 1 1 d U A 4
H33 H 0.4589 0.3405 0.3547 0.078 Uiso 1 1 calc R A 4
C34 C 0.6967(4) 0.2461(2) 0.2179(2) 0.0588(9) Uani 1 1 d . A 4
H34 H 0.7410 0.1929 0.1916 0.071 Uiso 1 1 calc R A 4
C35 C 0.7317(4) 0.31450(19) 0.19731(19) 0.0478(7) Uani 1 1 d . A 4
H35 H 0.8017 0.3071 0.1577 0.057 Uiso 1 1 calc R A 4
C36 C 0.5638(4) 0.4042(2) 0.29339(19) 0.0548(8) Uani 1 1 d . A 4
H36 H 0.5184 0.4572 0.3193 0.066 Uiso 1 1 calc R A 4
C37 C 0.6656(3) 0.39495(18) 0.23400(15) 0.0388(6) Uani 1 1 d . A 4
C38 C 0.3442(6) 0.1884(3) 0.0282(2) 0.0769(12) Uani 1 1 d . A 4
H38A H 0.4416 0.1842 0.0559 0.115 Uiso 1 1 calc R A 4
H38B H 0.2794 0.1337 0.0092 0.115 Uiso 1 1 calc R A 4
H38C H 0.2852 0.2343 0.0637 0.115 Uiso 1 1 calc R A 4
C39 C 0.5518(4) 0.3304(2) -0.22144(18) 0.0606(9) Uani 1 1 d . A 4
H39A H 0.6048 0.2777 -0.2320 0.091 Uiso 1 1 calc R A 4
H39B H 0.5762 0.3522 -0.2606 0.091 Uiso 1 1 calc R A 4
H39C H 0.4375 0.3180 -0.2237 0.091 Uiso 1 1 calc R A 4
C40 C 0.4998(4) 0.30162(19) -0.08715(17) 0.0480(7) Uani 1 1 d . A 4
H40 H 0.4520 0.2636 -0.1368 0.058 Uiso 1 1 calc R A 4
C41 C 0.4774(4) 0.28318(18) -0.02131(17) 0.0450(7) Uani 1 1 d . A 4
C42 C 0.5914(4) 0.37525(19) -0.07969(16) 0.0418(7) Uani 1 1 d . A 4
C43 C 0.5474(4) 0.33868(18) 0.05179(17) 0.0425(7) Uani 1 1 d . A 4
H43 H 0.5309 0.3269 0.0960 0.051 Uiso 1 1 calc R A 4
C44 C 0.6689(3) 0.43537(17) -0.00501(15) 0.0358(6) Uani 1 1 d . A 4
C45 C 0.6443(3) 0.41368(17) 0.06018(15) 0.0355(6) Uani 1 1 d . A 4
C46 C 0.8631(5) 0.5793(2) -0.18466(19) 0.0637(10) Uani 1 1 d . A 4
H46A H 0.9013 0.5221 -0.1991 0.096 Uiso 1 1 calc R A 4
H46B H 0.8960 0.6024 -0.2218 0.096 Uiso 1 1 calc R A 4
H46C H 0.7476 0.5751 -0.1856 0.096 Uiso 1 1 calc R A 4
C47 C 0.8957(4) 0.61245(19) -0.04567(17) 0.0443(7) Uani 1 1 d . A 4
C48 C 0.8042(4) 0.53714(19) -0.05641(17) 0.0430(7) Uani 1 1 d . A 4
H48 H 0.7648 0.4990 -0.1076 0.052 Uiso 1 1 calc R A 4
C49 C 0.9608(4) 0.6698(2) 0.02970(18) 0.0521(8) Uani 1 1 d . A 4
H49 H 1.0249 0.7198 0.0366 0.063 Uiso 1 1 calc R A 4
C50 C 0.9293(4) 0.6514(2) 0.09315(17) 0.0483(7) Uani 1 1 d . A 4
H50 H 0.9725 0.6900 0.1435 0.058 Uiso 1 1 calc R A 4
C51 C 0.7686(3) 0.51608(17) 0.00744(16) 0.0356(6) Uani 1 1 d . A 4
C52 C 0.8332(3) 0.57574(18) 0.08520(16) 0.0376(6) Uani 1 1 d . A 4
C53 C 0.7587(15) 0.0659(9) 0.9200(6) 0.239(5) Uani 1 1 d U B 4
H53 H 0.8358 0.0212 0.8992 0.287 Uiso 1 1 calc R B 4
Cl1 Cl 0.8038(4) 0.10726(18) 0.85559(19) 0.2148(12) Uani 1 1 d U B 4
Cl2 Cl 0.8403(5) 0.0980(3) 1.00753(18) 0.2787(19) Uani 1 1 d U B 4
Cl3 Cl 0.6002(3) -0.01276(15) 0.89052(18) 0.1871(10) Uani 1 1 d U B 4
F1 F 1.08844(19) 0.69544(11) 0.25911(9) 0.0471(4) Uani 1 1 d . A 4
F2 F 0.8483(2) 0.75723(10) 0.26463(9) 0.0457(4) Uani 1 1 d . A 4
N1 N 0.9314(3) 0.71426(14) 0.36985(12) 0.0346(5) Uani 1 1 d . A 4
N2 N 0.8013(3) 0.57330(14) 0.34681(12) 0.0361(5) Uani 1 1 d . A 4
N3 N 0.8416(3) 0.60226(14) 0.23152(12) 0.0356(5) Uani 1 1 d . A 4
O1 O 1.3499(3) 1.09216(15) 0.46672(14) 0.0636(7) Uani 1 1 d . A 4
O2 O 1.2900(4) 1.03162(17) 0.68317(14) 0.0818(9) Uani 1 1 d . A 4
O3 O 0.9724(3) 0.87894(15) 0.79630(12) 0.0638(7) Uani 1 1 d . A 4
O4 O 0.8181(3) 0.44859(15) 0.62677(13) 0.0565(6) Uani 1 1 d . A 4
O5 O 0.5690(4) 0.18234(19) 0.2922(2) 0.0958(10) Uani 1 1 d . A 4
O6 O 0.3828(3) 0.20756(15) -0.03695(13) 0.0641(7) Uani 1 1 d . A 4
O7 O 0.6068(3) 0.39456(15) -0.14440(12) 0.0626(7) Uani 1 1 d . A 4
O8 O 0.9293(3) 0.63612(15) -0.10650(12) 0.0590(6) Uani 1 1 d . A 4

loop_
_atom_site_aniso_label
_atom_site_aniso_U_11
_atom_site_aniso_U_22
_atom_site_aniso_U_33
_atom_site_aniso_U_23
_atom_site_aniso_U_13
_atom_site_aniso_U_12
B1 0.0410(17) 0.0350(16) 0.0295(15) 0.0132(13) -0.0033(12) -0.0047(13)
C1 0.0383(14) 0.0343(14) 0.0329(14) 0.0114(12) -0.0008(11) -0.0002(11)
C2 0.0387(14) 0.0353(14) 0.0292(13) 0.0100(11) 0.0001(11) -0.0002(11)
C3 0.0364(14) 0.0370(14) 0.0299(13) 0.0121(11) -0.0012(11) -0.0024(11)
C4 0.0381(14) 0.0318(14) 0.0318(14) 0.0122(11) -0.0010(11) -0.0036(11)
C5 0.0395(14) 0.0341(14) 0.0307(14) 0.0130(11) -0.0024(11) -0.0030(11)
C6 0.0421(15) 0.0325(14) 0.0325(14) 0.0123(11) -0.0023(11) -0.0054(11)
C7 0.0398(14) 0.0320(14) 0.0307(14) 0.0109(11) -0.0013(11) -0.0018(11)
C8 0.0386(14) 0.0333(14) 0.0314(13) 0.0119(11) -0.0018(11) -0.0014(11)
C9 0.075(2) 0.0459(19) 0.068(2) 0.0170(17) -0.0067(19) -0.0217(17)
C10 0.0515(18) 0.0382(16) 0.0511(18) 0.0188(14) 0.0005(14) -0.0075(13)
C11 0.0541(18) 0.0350(15) 0.0410(16) 0.0103(13) -0.0059(13) -0.0093(13)
C12 0.070(2) 0.0471(18) 0.0400(16) 0.0202(14) -0.0005(15) -0.0126(15)
C13 0.0620(19) 0.0408(16) 0.0359(15) 0.0144(13) -0.0037(14) -0.0106(14)
C14 0.0415(15) 0.0314(14) 0.0396(15) 0.0122(12) -0.0015(12) -0.0015(12)
C15 0.0417(15) 0.0337(14) 0.0341(14) 0.0108(12) -0.0017(12) -0.0022(12)
C16 0.177(5) 0.078(3) 0.056(2) 0.020(2) -0.044(3) -0.070(3)
C17 0.096(3) 0.083(3) 0.045(2) 0.0253(19) 0.0118(19) -0.017(2)
C18 0.084(2) 0.0401(17) 0.0292(15) 0.0051(13) -0.0075(15) -0.0044(16)
C19 0.065(2) 0.0426(16) 0.0306(15) 0.0106(13) 0.0043(13) 0.0056(14)
C20 0.072(2) 0.0344(16) 0.0398(17) 0.0103(13) -0.0099(15) -0.0087(15)
C21 0.0528(17) 0.0384(15) 0.0328(15) 0.0099(12) 0.0037(12) -0.0015(13)
C22 0.0476(16) 0.0323(14) 0.0337(14) 0.0089(12) -0.0045(12) -0.0005(12)
C23 0.0438(15) 0.0337(14) 0.0324(14) 0.0104(12) -0.0007(11) 0.0012(12)
C24 0.063(2) 0.060(2) 0.077(2) 0.044(2) 0.0091(18) -0.0034(17)
C25 0.0496(17) 0.0442(16) 0.0347(15) 0.0199(13) 0.0064(12) 0.0015(13)
C26 0.0391(15) 0.0558(18) 0.0420(16) 0.0244(14) -0.0008(12) -0.0104(13)
C27 0.0471(16) 0.0469(16) 0.0307(14) 0.0150(13) -0.0036(12) 0.0019(13)
C28 0.0375(15) 0.0543(17) 0.0369(15) 0.0235(14) -0.0012(12) -0.0022(13)
C29 0.0408(15) 0.0393(15) 0.0310(14) 0.0109(12) -0.0037(11) -0.0067(12)
C30 0.0407(15) 0.0352(14) 0.0262(13) 0.0096(11) 0.0028(11) -0.0035(11)
C31 0.094(3) 0.122(4) 0.117(4) 0.093(4) 0.017(3) 0.000(3)
C32 0.081(2) 0.0491(19) 0.055(2) 0.0283(17) -0.0087(18) -0.0138(17)
C33 0.074(2) 0.078(2) 0.0461(19) 0.0288(18) 0.0135(17) -0.0181(19)
C34 0.067(2) 0.0468(18) 0.068(2) 0.0299(17) 0.0024(18) -0.0012(16)
C35 0.0509(18) 0.0431(17) 0.0508(18) 0.0219(14) 0.0008(14) -0.0044(14)
C36 0.069(2) 0.0456(18) 0.0425(17) 0.0120(14) 0.0110(15) -0.0099(15)
C37 0.0471(16) 0.0371(15) 0.0291(13) 0.0129(12) -0.0056(12) -0.0101(12)
C38 0.106(3) 0.061(2) 0.062(2) 0.0285(19) 0.001(2) -0.034(2)
C39 0.061(2) 0.078(2) 0.0294(15) 0.0130(16) -0.0078(14) -0.0191(18)
C40 0.0598(19) 0.0415(16) 0.0303(15) 0.0048(13) -0.0045(13) -0.0113(14)
C41 0.0525(18) 0.0348(15) 0.0404(16) 0.0097(13) -0.0002(13) -0.0073(13)
C42 0.0483(16) 0.0410(16) 0.0308(14) 0.0109(12) -0.0013(12) -0.0047(13)
C43 0.0523(17) 0.0381(15) 0.0337(15) 0.0132(12) -0.0015(12) -0.0061(13)
C44 0.0372(14) 0.0355(14) 0.0311(14) 0.0105(11) 0.0001(11) 0.0004(11)
C45 0.0379(14) 0.0334(14) 0.0321(14) 0.0112(11) -0.0004(11) -0.0011(11)
C46 0.082(2) 0.073(2) 0.0374(17) 0.0272(17) -0.0003(16) -0.0117(19)
C47 0.0526(17) 0.0464(17) 0.0370(15) 0.0212(13) 0.0024(13) -0.0035(14)
C48 0.0517(17) 0.0426(16) 0.0309(14) 0.0129(12) -0.0013(12) -0.0049(13)
C49 0.066(2) 0.0473(18) 0.0417(17) 0.0200(14) -0.0023(15) -0.0182(15)
C50 0.0621(19) 0.0455(17) 0.0333(15) 0.0154(13) -0.0052(13) -0.0156(14)
C51 0.0371(14) 0.0357(14) 0.0326(14) 0.0130(12) 0.0008(11) 0.0013(11)
C52 0.0421(15) 0.0364(14) 0.0332(14) 0.0145(12) -0.0020(11) -0.0026(12)
C53 0.259(11) 0.284(11) 0.144(7) 0.076(8) -0.016(7) -0.118(9)
Cl1 0.232(3) 0.170(2) 0.217(3) 0.065(2) -0.011(2) -0.050(2)
Cl2 0.250(4) 0.328(4) 0.149(2) -0.005(3) -0.034(2) 0.018(3)
Cl3 0.1573(18) 0.1386(16) 0.272(3) 0.0995(19) -0.0292(18) -0.0124(14)
F1 0.0427(9) 0.0547(10) 0.0382(9) 0.0149(8) 0.0016(7) -0.0083(7)
F2 0.0566(10) 0.0375(9) 0.0428(9) 0.0186(7) -0.0098(7) -0.0043(7)
N1 0.0417(12) 0.0315(11) 0.0273(11) 0.0101(9) -0.0030(9) -0.0047(9)
N2 0.0429(13) 0.0352(12) 0.0282(11) 0.0124(10) -0.0023(9) -0.0036(10)
N3 0.0426(13) 0.0337(12) 0.0285(11) 0.0125(10) -0.0031(9) -0.0050(10)
O1 0.0817(17) 0.0463(13) 0.0588(14) 0.0224(11) -0.0050(12) -0.0256(12)
O2 0.129(2) 0.0595(15) 0.0415(13) 0.0154(11) -0.0261(14) -0.0502(16)
O3 0.0954(18) 0.0585(14) 0.0303(11) 0.0118(10) 0.0089(11) -0.0043(13)
O4 0.0633(14) 0.0627(14) 0.0558(13) 0.0387(12) -0.0019(11) -0.0059(11)
O5 0.136(3) 0.0721(18) 0.098(2) 0.0540(18) 0.023(2) -0.0087(18)
O6 0.0878(17) 0.0469(13) 0.0454(13) 0.0124(10) -0.0063(12) -0.0325(12)
O7 0.0867(17) 0.0627(14) 0.0304(11) 0.0171(10) -0.0116(11) -0.0303(13)
O8 0.0830(16) 0.0593(14) 0.0359(11) 0.0242(10) 0.0001(11) -0.0195(12)

loop_
_atom_type_symbol
_atom_type_description
_atom_type_scat_dispersion_real
_atom_type_scat_dispersion_imag
_atom_type_scat_source
C C 0.0033 0.0016 'International Tables Vol C Tables 4.2.6.8 and 6.1.1.4'
H H 0.0000 0.0000 'International Tables Vol C Tables 4.2.6.8 and 6.1.1.4'
B B 0.0013 0.0007 'International Tables Vol C Tables 4.2.6.8 and 6.1.1.4'
N N 0.0061 0.0033 'International Tables Vol C Tables 4.2.6.8 and 6.1.1.4'
O O 0.0106 0.0060 'International Tables Vol C Tables 4.2.6.8 and 6.1.1.4'
F F 0.0171 0.0103 'International Tables Vol C Tables 4.2.6.8 and 6.1.1.4'
Cl Cl 0.1484 0.1585 'International Tables Vol C Tables 4.2.6.8 and 6.1.1.4'

loop_
_geom_angle_atom_site_label_1
_geom_angle_atom_site_label_2
_geom_angle_atom_site_label_3
_geom_angle
F1 B1 F2 110.9(2)
F1 B1 N3 110.1(2)
F2 B1 N3 109.4(2)
F1 B1 N1 108.9(2)
F2 B1 N1 109.7(2)
N3 B1 N1 107.7(2)
N1 C1 C2 109.3(2)
N1 C1 C15 129.5(2)
C2 C1 C15 121.1(2)
C3 C2 C1 108.0(2)
C3 C2 C23 131.3(2)
C1 C2 C23 120.7(2)
C2 C3 C4 105.5(2)
C2 C3 C30 131.6(2)
C4 C3 C30 122.3(2)
N2 C4 N1 124.7(2)
N2 C4 C3 124.7(2)
N1 C4 C3 110.6(2)
N2 C5 N3 125.0(2)
N2 C5 C6 124.4(2)
N3 C5 C6 110.6(2)
C7 C6 C5 105.8(2)
C7 C6 C37 131.4(2)
C5 C6 C37 122.5(2)
C6 C7 C8 107.6(2)
C6 C7 C45 131.1(2)
C8 C7 C45 121.2(2)
N3 C8 C52 129.9(2)
N3 C8 C7 109.4(2)
C52 C8 C7 120.7(2)
C11 C10 O1 124.1(3)
C11 C10 C12 120.6(3)
O1 C10 C12 115.3(3)
C10 C11 C14 122.2(3)
C10 C11 H11 118.9
C14 C11 H11 118.9
C13 C12 C10 118.9(3)
C13 C12 H12 120.5
C10 C12 H12 120.5
C12 C13 C15 122.5(3)
C12 C13 H13 118.8
C15 C13 H13 118.8
C11 C14 C15 117.3(3)
C11 C14 C22 121.4(2)
C15 C14 C22 121.2(2)
C13 C15 C14 118.5(2)
C13 C15 C1 123.6(2)
C14 C15 C1 117.9(2)
C20 C18 C19 120.6(3)
C20 C18 H18 119.7
C19 C18 H18 119.7
C21 C19 O3 125.0(3)
C21 C19 C18 120.3(3)
O3 C19 C18 114.7(3)
O2 C20 C18 121.0(3)
O2 C20 C22 117.2(3)
C18 C20 C22 121.7(3)
C19 C21 C23 119.9(3)
C19 C21 H21 120.1
C23 C21 H21 120.1
C23 C22 C20 115.5(3)
C23 C22 C14 119.5(2)
C20 C22 C14 124.9(3)
C21 C23 C22 121.7(2)
C21 C23 C2 119.7(2)
C22 C23 C2 118.6(2)
O4 C25 C26 124.2(3)
O4 C25 C27 116.3(3)
C26 C25 C27 119.5(3)
C25 C26 C28 119.7(3)
C25 C26 H26 120.2
C28 C26 H26 120.2
C29 C27 C25 120.3(3)
C29 C27 H27 119.9
C25 C27 H27 119.9
C30 C28 C26 121.8(3)
C30 C28 H28 119.1
C26 C28 H28 119.1
C27 C29 C30 121.6(3)
C27 C29 H29 119.2
C30 C29 H29 119.2
C28 C30 C29 117.2(2)
C28 C30 C3 121.6(2)
C29 C30 C3 120.9(2)
C34 C32 C33 120.3(3)
C34 C32 O5 114.9(3)
C33 C32 O5 124.7(3)
C32 C33 C36 119.5(3)
C32 C33 H33 120.2
C36 C33 H33 120.2
C32 C34 C35 120.0(3)
C32 C34 H34 120.0
C35 C34 H34 120.0
C34 C35 C37 122.0(3)
C34 C35 H35 119.0
C37 C35 H35 119.0
C37 C36 C33 120.5(3)
C37 C36 H36 119.7
C33 C36 H36 119.7
C36 C37 C35 117.6(3)
C36 C37 C6 122.3(3)
C35 C37 C6 119.9(3)
C42 C40 C41 120.7(3)
C42 C40 H40 119.7
C41 C40 H40 119.7
C43 C41 O6 125.2(3)
C43 C41 C40 120.0(3)
O6 C41 C40 114.8(2)
O7 C42 C40 120.0(2)
O7 C42 C44 118.0(2)
C40 C42 C44 122.0(3)
C41 C43 C45 120.0(3)
C41 C43 H43 120.0
C45 C43 H43 120.0
C45 C44 C42 115.5(2)
C45 C44 C51 119.6(2)
C42 C44 C51 124.9(2)
C43 C45 C44 121.8(2)
C43 C45 C7 119.6(2)
C44 C45 C7 118.6(2)
O8 C47 C48 123.6(3)
O8 C47 C49 115.8(3)
C48 C47 C49 120.6(3)
C47 C48 C51 122.1(3)
C47 C48 H48 119.0
C51 C48 H48 119.0
C50 C49 C47 119.0(3)
C50 C49 H49 120.5
C47 C49 H49 120.5
C49 C50 C52 122.3(3)
C49 C50 H50 118.8
C52 C50 H50 118.8
C48 C51 C52 117.3(2)
C48 C51 C44 121.4(2)
C52 C51 C44 121.3(2)
C50 C52 C8 123.2(2)
C50 C52 C51 118.6(2)
C8 C52 C51 118.2(2)
Cl2 C53 Cl1 125.4(7)
Cl2 C53 Cl3 118.4(7)
Cl1 C53 Cl3 116.0(6)
Cl2 C53 H53 91.4
Cl1 C53 H53 91.4
Cl3 C53 H53 91.4
C1 N1 C4 106.5(2)
C1 N1 B1 131.9(2)
C4 N1 B1 121.3(2)
C5 N2 C4 119.7(2)
C8 N3 C5 106.5(2)
C8 N3 B1 132.1(2)
C5 N3 B1 121.4(2)
C10 O1 C9 118.1(3)
C20 O2 C16 119.2(3)
C19 O3 C17 117.5(2)
C25 O4 C24 118.3(2)
C31 O5 C32 120.0(4)
C41 O6 C38 117.8(2)
C42 O7 C39 119.3(2)
C47 O8 C46 117.3(2)

loop_
_geom_bond_atom_site_label_1
_geom_bond_atom_site_label_2
_geom_bond_distance
B1 F1 1.387(4)
B1 F2 1.391(4)
B1 N3 1.559(4)
B1 N1 1.562(4)
C1 N1 1.385(3)
C1 C2 1.423(4)
C1 C15 1.440(4)
C2 C3 1.403(4)
C2 C23 1.455(4)
C3 C4 1.426(4)
C3 C30 1.473(4)
C4 N2 1.331(3)
C4 N1 1.390(3)
C5 N2 1.320(3)
C5 N3 1.389(3)
C5 C6 1.428(4)
C6 C7 1.399(4)
C6 C37 1.484(4)
C7 C8 1.433(4)
C7 C45 1.455(4)
C8 N3 1.384(3)
C8 C52 1.429(4)
C9 O1 1.420(4)
C9 H9A 0.9600
C9 H9B 0.9600
C9 H9C 0.9600
C10 C11 1.368(4)
C10 O1 1.372(3)
C10 C12 1.397(4)
C11 C14 1.412(4)
C11 H11 0.9300
C12 C13 1.364(4)
C12 H12 0.9300
C13 C15 1.414(4)
C13 H13 0.9300
C14 C15 1.430(4)
C14 C22 1.475(4)
C16 O2 1.412(4)
C16 H16A 0.9600
C16 H16B 0.9600
C16 H16C 0.9600
C17 O3 1.423(4)
C17 H17A 0.9600
C17 H17B 0.9600
C17 H17C 0.9600
C18 C20 1.377(4)
C18 C19 1.385(5)
C18 H18 0.9300
C19 C21 1.371(4)
C19 O3 1.373(4)
C20 O2 1.360(4)
C20 C22 1.434(4)
C21 C23 1.409(4)
C21 H21 0.9300
C22 C23 1.415(4)
C24 O4 1.415(4)
C24 H24A 0.9600
C24 H24B 0.9600
C24 H24C 0.9600
C25 O4 1.374(3)
C25 C26 1.385(4)
C25 C27 1.388(4)
C26 C28 1.391(4)
C26 H26 0.9300
C27 C29 1.374(4)
C27 H27 0.9300
C28 C30 1.390(4)
C28 H28 0.9300
C29 C30 1.403(4)
C29 H29 0.9300
C31 O5 1.364(5)
C31 H31A 0.9600
C31 H31B 0.9600
C31 H31C 0.9600
C32 C34 1.366(5)
C32 C33 1.376(5)
C32 O5 1.387(4)
C33 C36 1.410(5)
C33 H33 0.9300
C34 C35 1.369(4)
C34 H34 0.9300
C35 C37 1.395(4)
C35 H35 0.9300
C36 C37 1.382(4)
C36 H36 0.9300
C38 O6 1.412(4)
C38 H38A 0.9600
C38 H38B 0.9600
C38 H38C 0.9600
C39 O7 1.423(4)
C39 H39A 0.9600
C39 H39B 0.9600
C39 H39C 0.9600
C40 C42 1.370(4)
C40 C41 1.390(4)
C40 H40 0.9300
C41 C43 1.367(4)
C41 O6 1.373(3)
C42 O7 1.370(3)
C42 C44 1.429(4)
C43 C45 1.407(4)
C43 H43 0.9300
C44 C45 1.413(4)
C44 C51 1.478(4)
C46 O8 1.428(4)
C46 H46A 0.9600
C46 H46B 0.9600
C46 H46C 0.9600
C47 O8 1.372(3)
C47 C48 1.376(4)
C47 C49 1.390(4)
C48 C51 1.402(4)
C48 H48 0.9300
C49 C50 1.361(4)
C49 H49 0.9300
C50 C52 1.415(4)
C50 H50 0.9300
C51 C52 1.430(4)
C53 Cl2 1.583(10)
C53 Cl1 1.652(10)
C53 Cl3 1.715(10)
C53 H53 0.9800
